data_7034384
loop_
_publ_author_name
'Zhou, Jian'
'Zhao, Rong-Qing'
'Yang, Tao'
'Liu, Xing'
'Xiao, Hong-Ping'
'Zou, Hua-Hong'
'Tan, Xiao-Feng'

_publ_section_title
;
 A series of new lanthanoid thioarsenates: insights into the influence of
 lanthanide contraction on the formation of new lanthanoid thioarsenates.
;
_journal_issue 16
_journal_name_full 'Dalton transactions (Cambridge, England : 2003)'
_journal_page_first 7203
_journal_page_last 7212
_journal_paper_doi 10.1039/c4dt03912b
_journal_volume 44
_journal_year 2015
_chemical_absolute_configuration unk
_chemical_formula_moiety 'C8 H26 As N6 Pr S4'
_chemical_formula_sum 'C8 H26 As N6 Pr S4'
_chemical_formula_weight 550.42
_chemical_name_systematic
; 
 ? 
;
_space_group_IT_number 19
_symmetry_cell_setting orthorhombic
_symmetry_space_group_name_Hall 'P 2ac 2ab'
_symmetry_space_group_name_H-M 'P 21 21 21'
_atom_sites_solution_hydrogens geom
_atom_sites_solution_primary direct
_atom_sites_solution_secondary difmap
_audit_creation_method SHELXL-97
_audit_update_record
;
2014-11-10 deposited with the CCDC.
2015-03-09 downloaded from the CCDC.
;
_cell_angle_alpha 90.00
_cell_angle_beta 90.00
_cell_angle_gamma 90.00
_cell_formula_units_Z 4
_cell_length_a 8.3354(2)
_cell_length_b 11.1590(2)
_cell_length_c 19.7264(4)
_cell_measurement_temperature 296(2)
_cell_volume 1834.85(7)
_computing_structure_refinement 'SHELXL-97 (Sheldrick, 1997)'
_computing_structure_solution 'SHELXS-97 (Sheldrick, 1990)'
_diffrn_ambient_temperature 296(2)
_diffrn_detector_area_resol_mean 7.31
_diffrn_measured_fraction_theta_full 0.996
_diffrn_measured_fraction_theta_max 0.996
_diffrn_measurement_device_type 'Rigaku Mercury'
_diffrn_measurement_method \w
_diffrn_radiation_monochromator graphite
_diffrn_radiation_source 'fine-focus sealed tube'
_diffrn_radiation_type MoK\a
_diffrn_radiation_wavelength 0.71073
_diffrn_reflns_av_R_equivalents 0.0290
_diffrn_reflns_av_sigmaI/netI 0.0508
_diffrn_reflns_limit_h_max 9
_diffrn_reflns_limit_h_min -8
_diffrn_reflns_limit_k_max 12
_diffrn_reflns_limit_k_min -13
_diffrn_reflns_limit_l_max 23
_diffrn_reflns_limit_l_min -19
_diffrn_reflns_number 4451
_diffrn_reflns_theta_full 25.10
_diffrn_reflns_theta_max 25.10
_diffrn_reflns_theta_min 3.22
_exptl_absorpt_coefficient_mu 4.899
_exptl_absorpt_correction_T_max 0.7576
_exptl_absorpt_correction_T_min 0.6148
_exptl_absorpt_correction_type multi-scan
_exptl_absorpt_process_details 'Jacobson, R. (1998) Private communication'
_exptl_crystal_colour green
_exptl_crystal_density_diffrn 1.993
_exptl_crystal_density_method 'not measured'
_exptl_crystal_description block
_exptl_crystal_F_000 1088
_exptl_crystal_size_max 0.11
_exptl_crystal_size_mid 0.08
_exptl_crystal_size_min 0.06
_refine_diff_density_max 1.247
_refine_diff_density_min -0.951
_refine_diff_density_rms 0.120
_refine_ls_abs_structure_details 'Flack H D (1983), Acta Cryst. A39, 876-881'
_refine_ls_abs_structure_Flack 0.14(2)
_refine_ls_extinction_method none
_refine_ls_goodness_of_fit_ref 1.035
_refine_ls_hydrogen_treatment constr
_refine_ls_matrix_type full
_refine_ls_number_parameters 182
_refine_ls_number_reflns 2638
_refine_ls_number_restraints 0
_refine_ls_restrained_S_all 1.035
_refine_ls_R_factor_all 0.0319
_refine_ls_R_factor_gt 0.0290
_refine_ls_shift/su_max 0.002
_refine_ls_shift/su_mean 0.000
_refine_ls_structure_factor_coef Fsqd
_refine_ls_weighting_details 'calc w=1/[\s^2^(Fo^2^)+(0.0131P)^2^+0.0000P] where P=(Fo^2^+2Fc^2^)/3'
_refine_ls_weighting_scheme calc
_refine_ls_wR_factor_gt 0.0548
_refine_ls_wR_factor_ref 0.0573
_reflns_number_gt 2493
_reflns_number_total 2638
_reflns_threshold_expression >2sigma(I)
_cod_data_source_file c4dt03912b2.cif
_cod_data_source_block 1
_cod_depositor_comments 'Adding full bibliography for 7034378--7034388.cif.'
_cod_database_code 7034384

loop_
_symmetry_equiv_pos_as_xyz
'x, y, z'
'-x+1/2, -y, z+1/2'
'x+1/2, -y+1/2, -z'
'-x, y+1/2, -z+1/2'

loop_
_atom_site_label
_atom_site_type_symbol
_atom_site_fract_x
_atom_site_fract_y
_atom_site_fract_z
_atom_site_U_iso_or_equiv
_atom_site_adp_type
_atom_site_occupancy
_atom_site_symmetry_multiplicity
_atom_site_calc_flag
_atom_site_refinement_flags
Pr1 Pr 0.71320(4) 0.46431(3) 0.592526(16) 0.01813(10) Uani 1 1 d .
As1 As 0.26780(7) 0.49614(5) 0.59166(3) 0.02093(15) Uani 1 1 d .
S1 S 0.4204(2) 0.4635(2) 0.50516(8) 0.0310(4) Uani 1 1 d .
S2 S 0.4163(2) 0.45861(19) 0.67907(8) 0.0297(4) Uani 1 1 d .
S3 S 0.06596(17) 0.37348(14) 0.58911(10) 0.0272(4) Uani 1 1 d .
S4 S 0.18608(19) 0.67892(13) 0.59267(9) 0.0295(4) Uani 1 1 d .
N1 N 0.6491(7) 0.2305(4) 0.5992(2) 0.0337(14) Uani 1 1 d .
H1A H 0.5418 0.2219 0.5983 0.040 Uiso 1 1 d R
H1B H 0.6876 0.1963 0.5612 0.040 Uiso 1 1 d R
N2 N 0.7959(8) 0.3505(4) 0.7063(2) 0.0256(13) Uani 1 1 d .
H2C H 0.8988 0.3266 0.6988 0.031 Uiso 1 1 d R
N3 N 0.8621(7) 0.5993(5) 0.6868(3) 0.0273(14) Uani 1 1 d .
H3C H 0.9525 0.6276 0.6665 0.033 Uiso 1 1 d R
N4 N 0.6157(6) 0.6930(4) 0.6002(3) 0.0362(14) Uani 1 1 d .
H4A H 0.6128 0.7237 0.5581 0.043 Uiso 1 1 d R
H4B H 0.5150 0.6944 0.6167 0.043 Uiso 1 1 d R
N5 N 0.7733(7) 0.3590(4) 0.4765(2) 0.0256(13) Uani 1 1 d .
H5A H 0.8630 0.3149 0.4809 0.031 Uiso 1 1 d R
H5B H 0.6921 0.3086 0.4669 0.031 Uiso 1 1 d R
N6 N 0.8601(7) 0.5994(5) 0.5019(2) 0.0281(14) Uani 1 1 d .
H6A H 0.7933 0.6591 0.4899 0.034 Uiso 1 1 d R
H6B H 0.9462 0.6330 0.5218 0.034 Uiso 1 1 d R
C1 C 0.7095(10) 0.1615(5) 0.6570(3) 0.0392(18) Uani 1 1 d .
H1C H 0.8178 0.1342 0.6477 0.047 Uiso 1 1 calc R
H1D H 0.6424 0.0916 0.6641 0.047 Uiso 1 1 calc R
C2 C 0.7089(10) 0.2383(5) 0.7197(3) 0.0343(17) Uani 1 1 d .
H2A H 0.5993 0.2561 0.7327 0.041 Uiso 1 1 calc R
H2B H 0.7598 0.1955 0.7567 0.041 Uiso 1 1 calc R
C3 C 0.8075(9) 0.4296(6) 0.7635(3) 0.0337(17) Uani 1 1 d .
H3A H 0.8472 0.3858 0.8025 0.040 Uiso 1 1 calc R
H3B H 0.7021 0.4608 0.7745 0.040 Uiso 1 1 calc R
C4 C 0.9188(8) 0.5309(7) 0.7476(3) 0.0341(17) Uani 1 1 d .
H4C H 1.0255 0.4997 0.7390 0.041 Uiso 1 1 calc R
H4D H 0.9250 0.5844 0.7862 0.041 Uiso 1 1 calc R
C5 C 0.7692(10) 0.7053(6) 0.7052(3) 0.042(2) Uani 1 1 d .
H5C H 0.8338 0.7578 0.7333 0.050 Uiso 1 1 calc R
H5D H 0.6755 0.6815 0.7311 0.050 Uiso 1 1 calc R
C6 C 0.7176(10) 0.7705(6) 0.6429(4) 0.048(2) Uani 1 1 d .
H6C H 0.6583 0.8419 0.6556 0.058 Uiso 1 1 calc R
H6D H 0.8114 0.7953 0.6174 0.058 Uiso 1 1 calc R
C7 C 0.9139(8) 0.5382(6) 0.4397(3) 0.0320(16) Uani 1 1 d .
H7A H 1.0181 0.5020 0.4473 0.038 Uiso 1 1 calc R
H7B H 0.9246 0.5962 0.4033 0.038 Uiso 1 1 calc R
C8 C 0.7942(8) 0.4424(5) 0.4194(3) 0.0299(15) Uani 1 1 d .
H8A H 0.6922 0.4790 0.4079 0.036 Uiso 1 1 calc R
H8B H 0.8331 0.3994 0.3800 0.036 Uiso 1 1 calc R

loop_
_atom_site_aniso_label
_atom_site_aniso_U_11
_atom_site_aniso_U_22
_atom_site_aniso_U_33
_atom_site_aniso_U_23
_atom_site_aniso_U_13
_atom_site_aniso_U_12
Pr1 0.01849(17) 0.01659(15) 0.01931(16) -0.00119(17) -0.00021(18) 0.00002(16)
As1 0.0168(3) 0.0220(3) 0.0240(3) -0.0020(3) 0.0001(3) -0.0004(3)
S1 0.0215(9) 0.0469(11) 0.0245(8) -0.0059(10) 0.0009(7) 0.0019(12)
S2 0.0232(9) 0.0417(10) 0.0243(8) 0.0027(10) 0.0008(7) 0.0028(11)
S3 0.0187(8) 0.0208(7) 0.0421(10) -0.0064(10) 0.0026(9) -0.0005(7)
S4 0.0280(9) 0.0207(7) 0.0397(8) -0.0018(9) 0.0016(10) -0.0010(8)
N1 0.045(4) 0.027(3) 0.029(3) 0.005(3) -0.003(3) -0.008(3)
N2 0.026(3) 0.027(3) 0.025(3) 0.004(3) -0.003(3) -0.001(3)
N3 0.027(3) 0.024(3) 0.031(3) -0.005(3) 0.001(3) -0.001(3)
N4 0.033(3) 0.024(3) 0.052(4) -0.007(3) -0.008(4) 0.003(3)
N5 0.022(3) 0.027(3) 0.028(3) 0.003(2) 0.005(3) -0.003(3)
N6 0.026(3) 0.024(3) 0.035(3) 0.004(3) -0.005(3) -0.002(3)
C1 0.052(5) 0.027(3) 0.038(4) 0.005(3) -0.004(4) -0.009(5)
C2 0.052(5) 0.024(3) 0.027(3) 0.007(3) -0.003(4) -0.009(4)
C3 0.041(4) 0.035(4) 0.025(3) -0.001(3) 0.003(4) 0.007(4)
C4 0.030(4) 0.041(4) 0.031(4) -0.012(4) -0.009(3) -0.012(5)
C5 0.043(5) 0.033(4) 0.050(4) -0.020(4) -0.014(4) 0.013(4)
C6 0.043(5) 0.020(3) 0.081(5) -0.012(4) -0.019(5) -0.001(4)
C7 0.040(4) 0.029(4) 0.027(3) 0.002(4) 0.005(3) -0.003(4)
C8 0.036(4) 0.035(3) 0.018(3) 0.001(3) 0.004(3) -0.007(4)

loop_
_atom_type_symbol
_atom_type_description
_atom_type_scat_dispersion_real
_atom_type_scat_dispersion_imag
_atom_type_scat_source
C C 0.0033 0.0016 'International Tables Vol C Tables 4.2.6.8 and 6.1.1.4'
H H 0.0000 0.0000 'International Tables Vol C Tables 4.2.6.8 and 6.1.1.4'
As As 0.0499 2.0058 'International Tables Vol C Tables 4.2.6.8 and 6.1.1.4'
N N 0.0061 0.0033 'International Tables Vol C Tables 4.2.6.8 and 6.1.1.4'
Pr Pr -0.2180 2.8214 'International Tables Vol C Tables 4.2.6.8 and 6.1.1.4'
S S 0.1246 0.1234 'International Tables Vol C Tables 4.2.6.8 and 6.1.1.4'

loop_
_geom_angle_atom_site_label_1
_geom_angle_atom_site_label_2
_geom_angle_atom_site_label_3
_geom_angle
_geom_angle_site_symmetry_3
N5 Pr1 N6 64.91(15) .
N5 Pr1 N1 69.07(15) .
N6 Pr1 N1 133.26(16) .
N5 Pr1 N2 118.13(14) .
N6 Pr1 N2 136.16(18) .
N1 Pr1 N2 62.91(16) .
N5 Pr1 N4 122.26(17) .
N6 Pr1 N4 68.62(17) .
N1 Pr1 N4 150.15(16) .
N2 Pr1 N4 118.91(17) .
N5 Pr1 N3 139.88(17) .
N6 Pr1 N3 86.24(15) .
N1 Pr1 N3 127.22(15) .
N2 Pr1 N3 64.34(15) .
N4 Pr1 N3 64.47(16) .
N5 Pr1 S1 69.59(13) .
N6 Pr1 S1 89.43(12) .
N1 Pr1 S1 82.06(12) .
N2 Pr1 S1 133.99(14) .
N4 Pr1 S1 77.76(12) .
N3 Pr1 S1 140.87(12) .
N5 Pr1 S2 130.06(13) .
N6 Pr1 S2 141.11(12) .
N1 Pr1 S2 77.66(13) .
N2 Pr1 S2 74.05(14) .
N4 Pr1 S2 74.86(13) .
N3 Pr1 S2 89.95(12) .
S1 Pr1 S2 69.83(4) .
N5 Pr1 S3 69.77(13) 1_655
N6 Pr1 S3 74.51(12) 1_655
N1 Pr1 S3 82.63(12) 1_655
N2 Pr1 S3 67.61(14) 1_655
N4 Pr1 S3 126.69(12) 1_655
N3 Pr1 S3 76.22(12) 1_655
S1 Pr1 S3 139.34(5) 1_655
S2 Pr1 S3 141.56(5) 1_655
S4 As1 S1 110.73(8) .
S4 As1 S2 110.94(8) .
S1 As1 S2 105.09(6) .
S4 As1 S3 110.67(6) .
S1 As1 S3 109.39(8) .
S2 As1 S3 109.88(8) .
As1 S1 Pr1 91.42(5) .
As1 S2 Pr1 90.82(6) .
As1 S3 Pr1 121.80(6) 1_455
C1 N1 Pr1 119.0(4) .
C1 N1 H1A 107.5 .
Pr1 N1 H1A 107.6 .
C1 N1 H1B 107.6 .
Pr1 N1 H1B 107.6 .
H1A N1 H1B 107.0 .
C3 N2 C2 114.6(5) .
C3 N2 Pr1 112.7(3) .
C2 N2 Pr1 115.3(4) .
C3 N2 H2C 104.2 .
C2 N2 H2C 104.1 .
Pr1 N2 H2C 104.2 .
C5 N3 C4 112.4(5) .
C5 N3 Pr1 112.3(4) .
C4 N3 Pr1 114.4(4) .
C5 N3 H3C 105.5 .
C4 N3 H3C 105.5 .
Pr1 N3 H3C 105.8 .
C6 N4 Pr1 114.6(4) .
C6 N4 H4A 108.6 .
Pr1 N4 H4A 108.6 .
C6 N4 H4B 108.7 .
Pr1 N4 H4B 108.6 .
H4A N4 H4B 107.6 .
C8 N5 Pr1 114.1(3) .
C8 N5 H5A 108.7 .
Pr1 N5 H5A 108.7 .
C8 N5 H5B 108.9 .
Pr1 N5 H5B 108.7 .
H5A N5 H5B 107.7 .
C7 N6 Pr1 116.1(4) .
C7 N6 H6A 108.2 .
Pr1 N6 H6A 108.3 .
C7 N6 H6B 108.3 .
Pr1 N6 H6B 108.2 .
H6A N6 H6B 107.4 .
N1 C1 C2 109.8(5) .
N1 C1 H1C 109.7 .
C2 C1 H1C 109.7 .
N1 C1 H1D 109.7 .
C2 C1 H1D 109.7 .
H1C C1 H1D 108.2 .
N2 C2 C1 109.7(5) .
N2 C2 H2A 109.7 .
C1 C2 H2A 109.7 .
N2 C2 H2B 109.7 .
C1 C2 H2B 109.7 .
H2A C2 H2B 108.2 .
N2 C3 C4 110.0(5) .
N2 C3 H3A 109.7 .
C4 C3 H3A 109.7 .
N2 C3 H3B 109.7 .
C4 C3 H3B 109.7 .
H3A C3 H3B 108.2 .
C3 C4 N3 111.0(5) .
C3 C4 H4C 109.4 .
N3 C4 H4C 109.4 .
C3 C4 H4D 109.4 .
N3 C4 H4D 109.4 .
H4C C4 H4D 108.0 .
N3 C5 C6 110.1(5) .
N3 C5 H5C 109.6 .
C6 C5 H5C 109.6 .
N3 C5 H5D 109.6 .
C6 C5 H5D 109.6 .
H5C C5 H5D 108.2 .
N4 C6 C5 110.5(5) .
N4 C6 H6C 109.6 .
C5 C6 H6C 109.6 .
N4 C6 H6D 109.6 .
C5 C6 H6D 109.6 .
H6C C6 H6D 108.1 .
N6 C7 C8 110.3(5) .
N6 C7 H7A 109.6 .
C8 C7 H7A 109.6 .
N6 C7 H7B 109.6 .
C8 C7 H7B 109.6 .
H7A C7 H7B 108.1 .
N5 C8 C7 108.8(5) .
N5 C8 H8A 109.9 .
C7 C8 H8A 109.9 .
N5 C8 H8B 109.9 .
C7 C8 H8B 109.9 .
H8A C8 H8B 108.3 .

loop_
_geom_bond_atom_site_label_1
_geom_bond_atom_site_label_2
_geom_bond_distance
_geom_bond_site_symmetry_2
Pr1 N5 2.621(5) .
Pr1 N6 2.640(5) .
Pr1 N1 2.666(5) .
Pr1 N2 2.670(5) .
Pr1 N4 2.682(5) .
Pr1 N3 2.696(5) .
Pr1 S1 2.9881(17) .
Pr1 S2 3.0071(16) .
Pr1 S3 3.1110(15) 1_655
As1 S4 2.1505(16) .
As1 S1 2.1590(17) .
As1 S2 2.1635(17) .
As1 S3 2.1695(16) .
S3 Pr1 3.1110(15) 1_455
N1 C1 1.465(7) .
N1 H1A 0.8997 .
N1 H1B 0.9003 .
N2 C3 1.436(7) .
N2 C2 1.471(8) .
N2 H2C 0.9104 .
N3 C5 1.460(8) .
N3 C4 1.497(8) .
N3 H3C 0.9099 .
N4 C6 1.477(7) .
N4 H4A 0.8987 .
N4 H4B 0.9004 .
N5 C8 1.472(6) .
N5 H5A 0.8994 .
N5 H5B 0.9002 .
N6 C7 1.475(7) .
N6 H6A 0.8999 .
N6 H6B 0.8999 .
C1 C2 1.504(8) .
C1 H1C 0.9700 .
C1 H1D 0.9700 .
C2 H2A 0.9700 .
C2 H2B 0.9700 .
C3 C4 1.496(9) .
C3 H3A 0.9700 .
C3 H3B 0.9700 .
C4 H4C 0.9700 .
C4 H4D 0.9700 .
C5 C6 1.492(8) .
C5 H5C 0.9700 .
C5 H5D 0.9700 .
C6 H6C 0.9700 .
C6 H6D 0.9700 .
C7 C8 1.516(8) .
C7 H7A 0.9700 .
C7 H7B 0.9700 .
C8 H8A 0.9700 .
C8 H8B 0.9700 .
